data_4067921
loop_
_publ_author_name
'Bonnington, Kevin J.'
'Zhang, Fenbao'
'Moustafa, Mahmoud M. Abd Rabo'
'Cooper, Benjamin F. T.'
'Jennings, Michael C.'
'Puddephatt, Richard J.'

_publ_section_title
;
 Activation of Anisole by Organoplatinum(II) Complexes: Evidence for
 Rate-Determining C--H Activation
;
_journal_issue 1
_journal_name_full Organometallics
_journal_page_first 306
_journal_paper_doi 10.1021/om200922a
_journal_volume 31
_journal_year 2012
_chemical_formula_sum 'C17 H16 Cl N3 O Pt'
_chemical_formula_weight 508.87
_chemical_name_systematic
; 
 ? 
;
_space_group_IT_number 2
_symmetry_cell_setting triclinic
_symmetry_space_group_name_Hall '-P 1'
_symmetry_space_group_name_H-M 'P -1'
_atom_sites_solution_hydrogens geom
_atom_sites_solution_primary direct
_atom_sites_solution_secondary difmap
_audit_creation_method SHELXL-97
_cell_angle_alpha 69.416(2)
_cell_angle_beta 86.680(2)
_cell_angle_gamma 82.830(2)
_cell_formula_units_Z 4
_cell_length_a 8.6788(3)
_cell_length_b 12.8673(4)
_cell_length_c 15.2802(5)
_cell_measurement_reflns_used 6344
_cell_measurement_temperature 150(2)
_cell_measurement_theta_max 30.03
_cell_measurement_theta_min 1.70
_cell_volume 1584.77(9)
_computing_cell_refinement 'DENZO-SMN (Otwinowski & Minor, 1997)'
_computing_data_collection 'COLLECT (Nonius, 1997-2001)'
_computing_data_reduction DENZO-SMN
_computing_molecular_graphics 'SHELXTL/PC (Sheldrick, 2001)'
_computing_publication_material SHELXTL/PC
_computing_structure_refinement 'SHELXL-97 (Sheldrick, 1997)'
_computing_structure_solution 'SHELXS-97 (Sheldrick, 1997)'
_diffrn_ambient_temperature 150(2)
_diffrn_measured_fraction_theta_full 0.999
_diffrn_measured_fraction_theta_max 0.999
_diffrn_measurement_device_type 'Nonius Kappa-CCD'
_diffrn_measurement_method '\f scans, and \w scans with \k offsets'
_diffrn_radiation_monochromator graphite
_diffrn_radiation_source 'fine-focus sealed tube'
_diffrn_radiation_type MoK\a
_diffrn_radiation_wavelength 0.71073
_diffrn_reflns_av_R_equivalents 0.046
_diffrn_reflns_av_sigmaI/netI 0.0436
_diffrn_reflns_limit_h_max 10
_diffrn_reflns_limit_h_min -10
_diffrn_reflns_limit_k_max 16
_diffrn_reflns_limit_k_min -16
_diffrn_reflns_limit_l_max 19
_diffrn_reflns_limit_l_min -19
_diffrn_reflns_number 20675
_diffrn_reflns_theta_full 26.37
_diffrn_reflns_theta_max 26.37
_diffrn_reflns_theta_min 2.57
_diffrn_standards_number 0
_exptl_absorpt_coefficient_mu 9.030
_exptl_absorpt_correction_T_max 0.3982
_exptl_absorpt_correction_T_min 0.1442
_exptl_absorpt_correction_type multi-scan
_exptl_absorpt_process_details 'DENZO-SMN (Otwinowski & Minor, 1997)'
_exptl_crystal_colour yellow
_exptl_crystal_density_diffrn 2.133
_exptl_crystal_density_method 'not measured'
_exptl_crystal_description chip
_exptl_crystal_F_000 968
_exptl_crystal_size_max 0.35
_exptl_crystal_size_mid 0.15
_exptl_crystal_size_min 0.13
_refine_diff_density_max 0.952
_refine_diff_density_min -1.179
_refine_diff_density_rms 0.148
_refine_ls_extinction_method none
_refine_ls_goodness_of_fit_ref 1.023
_refine_ls_hydrogen_treatment constr
_refine_ls_matrix_type full
_refine_ls_number_parameters 415
_refine_ls_number_reflns 6474
_refine_ls_number_restraints 0
_refine_ls_restrained_S_all 1.023
_refine_ls_R_factor_all 0.0372
_refine_ls_R_factor_gt 0.0270
_refine_ls_shift/su_max 0.001
_refine_ls_shift/su_mean 0.000
_refine_ls_structure_factor_coef Fsqd
_refine_ls_weighting_details 'calc w=1/[\s^2^(Fo^2^)+(0.0206P)^2^+3.6589P] where P=(Fo^2^+2Fc^2^)/3'
_refine_ls_weighting_scheme calc
_refine_ls_wR_factor_gt 0.0589
_refine_ls_wR_factor_ref 0.0624
_reflns_number_gt 5448
_reflns_number_total 6474
_reflns_threshold_expression I>2\s(I)
_cod_data_source_file om200922a_si_001.cif
_cod_data_source_block 6b
_cod_depositor_comments
;
The following automatic conversions were performed:

'_symmetry_cell_setting' value 'Triclinic' changed to 'triclinic'
according to /home/saulius/struct/CIF-dictionaries/cif_core.dic
dictionary named 'cif_core.dic' version 2.4.1 from 2010-06-29.

Automatic conversion script
Id: cif_fix_values 1715 2011-07-08 13:25:40Z adriana 
;
_cod_original_sg_symbol_H-M P-1
_cod_database_code 4067921

loop_
_symmetry_equiv_pos_as_xyz
'x, y, z'
'-x, -y, -z'

loop_
_atom_site_label
_atom_site_type_symbol
_atom_site_fract_x
_atom_site_fract_y
_atom_site_fract_z
_atom_site_U_iso_or_equiv
_atom_site_adp_type
_atom_site_occupancy
_atom_site_symmetry_multiplicity
_atom_site_calc_flag
_atom_site_refinement_flags
Pt1 Pt 1.63085(2) -0.540311(14) 0.289490(12) 0.01740(6) Uani 1 1 d .
Cl1 Cl 1.57019(15) -0.72130(10) 0.35118(9) 0.0257(3) Uani 1 1 d .
N1 N 1.4403(5) -0.4826(3) 0.3605(3) 0.0176(8) Uani 1 1 d .
C2 C 1.3198(6) -0.5435(4) 0.3945(3) 0.0255(12) Uani 1 1 d .
H2A H 1.3114 -0.6051 0.3751 0.031 Uiso 1 1 calc R
C3 C 1.2101(6) -0.5215(4) 0.4548(4) 0.0288(12) Uani 1 1 d .
H3A H 1.1259 -0.5654 0.4754 0.035 Uiso 1 1 calc R
C4 C 1.2236(6) -0.4336(4) 0.4858(4) 0.0285(12) Uani 1 1 d .
H4A H 1.1524 -0.4191 0.5308 0.034 Uiso 1 1 calc R
C5 C 1.3407(6) -0.3688(4) 0.4505(3) 0.0258(12) Uani 1 1 d .
H5A H 1.3501 -0.3071 0.4695 0.031 Uiso 1 1 calc R
C6 C 1.4475(6) -0.3934(4) 0.3861(3) 0.0216(11) Uani 1 1 d .
N7 N 1.5619(5) -0.3234(3) 0.3519(3) 0.0245(10) Uani 1 1 d .
H7A H 1.5739 -0.2811 0.3849 0.029 Uiso 1 1 calc R
C8 C 1.6602(6) -0.3074(4) 0.2758(4) 0.0221(11) Uani 1 1 d .
C9 C 1.7323(7) -0.2090(4) 0.2459(4) 0.0317(13) Uani 1 1 d .
H9A H 1.7180 -0.1597 0.2804 0.038 Uiso 1 1 calc R
C10 C 1.8230(7) -0.1844(5) 0.1671(5) 0.0401(15) Uani 1 1 d .
H10A H 1.8749 -0.1190 0.1470 0.048 Uiso 1 1 calc R
C11 C 1.8385(7) -0.2555(4) 0.1167(4) 0.0388(15) Uani 1 1 d .
H11A H 1.8950 -0.2371 0.0592 0.047 Uiso 1 1 calc R
C12 C 1.7718(6) -0.3521(4) 0.1508(4) 0.0274(12) Uani 1 1 d .
H12A H 1.7838 -0.4009 0.1158 0.033 Uiso 1 1 calc R
N13 N 1.6883(5) -0.3829(3) 0.2328(3) 0.0220(9) Uani 1 1 d .
C21 C 1.8186(6) -0.5953(4) 0.2287(3) 0.0192(10) Uani 1 1 d .
C22 C 1.9661(6) -0.6066(4) 0.2627(3) 0.0249(11) Uani 1 1 d .
H22A H 1.9774 -0.5922 0.3187 0.030 Uiso 1 1 calc R
C23 C 2.0997(6) -0.6384(4) 0.2181(4) 0.0260(12) Uani 1 1 d .
H23A H 2.1990 -0.6477 0.2446 0.031 Uiso 1 1 calc R
C24 C 2.0851(6) -0.6558(4) 0.1358(4) 0.0262(12) Uani 1 1 d .
C25 C 1.9398(7) -0.6438(4) 0.0993(4) 0.0290(12) Uani 1 1 d .
H25A H 1.9296 -0.6543 0.0415 0.035 Uiso 1 1 calc R
C26 C 1.8088(6) -0.6164(4) 0.1459(4) 0.0254(11) Uani 1 1 d .
H26A H 1.7095 -0.6118 0.1209 0.030 Uiso 1 1 calc R
O27 O 2.2076(5) -0.6852(4) 0.0841(3) 0.0412(11) Uani 1 1 d .
C28 C 2.3558(7) -0.7191(5) 0.1283(4) 0.0394(15) Uani 1 1 d .
H28A H 2.4330 -0.7379 0.0852 0.059 Uiso 1 1 calc R
H28B H 2.3485 -0.7847 0.1850 0.059 Uiso 1 1 calc R
H28C H 2.3873 -0.6579 0.1448 0.059 Uiso 1 1 calc R
Pt2 Pt 1.21566(2) 0.000146(14) 0.293754(13) 0.01878(6) Uani 1 1 d .
Cl2 Cl 1.43988(15) -0.07528(10) 0.37733(9) 0.0276(3) Uani 1 1 d .
N31 N 1.1419(5) 0.0959(3) 0.3801(3) 0.0211(9) Uani 1 1 d .
C32 C 1.2461(6) 0.1255(4) 0.4268(4) 0.0254(11) Uani 1 1 d .
H32A H 1.3534 0.1144 0.4123 0.030 Uiso 1 1 calc R
C33 C 1.2025(7) 0.1709(4) 0.4944(4) 0.0286(12) Uani 1 1 d .
H33A H 1.2779 0.1929 0.5250 0.034 Uiso 1 1 calc R
C34 C 1.0462(7) 0.1839(4) 0.5173(4) 0.0301(13) Uani 1 1 d .
H34A H 1.0138 0.2102 0.5670 0.036 Uiso 1 1 calc R
C35 C 0.9391(7) 0.1590(4) 0.4680(4) 0.0275(12) Uani 1 1 d .
H35A H 0.8313 0.1697 0.4815 0.033 Uiso 1 1 calc R
C36 C 0.9915(6) 0.1173(4) 0.3975(3) 0.0219(11) Uani 1 1 d .
N37 N 0.8792(5) 0.0962(4) 0.3467(3) 0.0265(10) Uani 1 1 d .
H37A H 0.7891 0.0849 0.3759 0.032 Uiso 1 1 calc R
C38 C 0.8846(6) 0.0900(4) 0.2583(4) 0.0233(11) Uani 1 1 d .
C39 C 0.7464(6) 0.1106(4) 0.2116(4) 0.0286(12) Uani 1 1 d .
H39A H 0.6511 0.1208 0.2431 0.034 Uiso 1 1 calc R
C40 C 0.7452(7) 0.1167(4) 0.1195(4) 0.0306(13) Uani 1 1 d .
H40A H 0.6505 0.1309 0.0869 0.037 Uiso 1 1 calc R
C41 C 0.8877(6) 0.1011(4) 0.0759(4) 0.0268(12) Uani 1 1 d .
H41A H 0.8929 0.1082 0.0118 0.032 Uiso 1 1 calc R
C42 C 1.0180(6) 0.0758(4) 0.1269(4) 0.0252(11) Uani 1 1 d .
H42A H 1.1144 0.0649 0.0968 0.030 Uiso 1 1 calc R
N43 N 1.0198(5) 0.0650(3) 0.2186(3) 0.0205(9) Uani 1 1 d .
C51 C 1.2765(6) -0.1004(4) 0.2184(3) 0.0214(11) Uani 1 1 d .
C52 C 1.3922(6) -0.0771(4) 0.1486(4) 0.0273(12) Uani 1 1 d .
H52A H 1.4445 -0.0126 0.1357 0.033 Uiso 1 1 calc R
C53 C 1.4305(7) -0.1482(5) 0.0982(4) 0.0348(14) Uani 1 1 d .
H53A H 1.5077 -0.1311 0.0502 0.042 Uiso 1 1 calc R
C54 C 1.3571(7) -0.2440(4) 0.1174(4) 0.0307(13) Uani 1 1 d .
C55 C 1.2423(7) -0.2670(4) 0.1843(4) 0.0308(13) Uani 1 1 d .
H55A H 1.1897 -0.3314 0.1970 0.037 Uiso 1 1 calc R
C56 C 1.2036(6) -0.1936(4) 0.2339(4) 0.0256(12) Uani 1 1 d .
H56A H 1.1235 -0.2095 0.2802 0.031 Uiso 1 1 calc R
O57 O 1.4077(6) -0.3090(3) 0.0637(3) 0.0438(11) Uani 1 1 d .
C58 C 1.3533(9) -0.4162(5) 0.0912(4) 0.052(2) Uani 1 1 d .
H58A H 1.3962 -0.4546 0.0485 0.078 Uiso 1 1 calc R
H58B H 1.2396 -0.4072 0.0890 0.078 Uiso 1 1 calc R
H58C H 1.3866 -0.4605 0.1550 0.078 Uiso 1 1 calc R

loop_
_atom_site_aniso_label
_atom_site_aniso_U_11
_atom_site_aniso_U_22
_atom_site_aniso_U_33
_atom_site_aniso_U_23
_atom_site_aniso_U_13
_atom_site_aniso_U_12
Pt1 0.01734(11) 0.01650(10) 0.01838(10) -0.00715(8) 0.00272(7) -0.00016(7)
Cl1 0.0240(7) 0.0179(6) 0.0348(7) -0.0096(5) 0.0075(5) -0.0034(5)
N1 0.016(2) 0.019(2) 0.020(2) -0.0093(17) 0.0007(16) -0.0006(16)
C2 0.025(3) 0.028(3) 0.023(3) -0.011(2) 0.004(2) 0.001(2)
C3 0.022(3) 0.028(3) 0.035(3) -0.012(2) 0.007(2) -0.001(2)
C4 0.024(3) 0.036(3) 0.027(3) -0.017(2) 0.002(2) 0.008(2)
C5 0.029(3) 0.026(3) 0.022(3) -0.011(2) 0.001(2) 0.005(2)
C6 0.021(3) 0.021(2) 0.022(3) -0.007(2) -0.004(2) 0.004(2)
N7 0.027(3) 0.024(2) 0.027(2) -0.0142(19) -0.0006(19) -0.0032(19)
C8 0.015(3) 0.021(3) 0.027(3) -0.007(2) 0.000(2) 0.003(2)
C9 0.029(3) 0.025(3) 0.042(3) -0.013(2) 0.006(3) 0.000(2)
C10 0.038(4) 0.020(3) 0.056(4) -0.007(3) 0.011(3) -0.004(2)
C11 0.039(4) 0.024(3) 0.046(4) -0.007(3) 0.020(3) -0.003(3)
C12 0.024(3) 0.026(3) 0.029(3) -0.010(2) 0.004(2) 0.004(2)
N13 0.024(2) 0.020(2) 0.023(2) -0.0094(18) 0.0062(18) -0.0011(17)
C21 0.021(3) 0.015(2) 0.021(2) -0.0053(19) 0.006(2) -0.0035(19)
C22 0.029(3) 0.027(3) 0.017(2) -0.007(2) 0.004(2) 0.001(2)
C23 0.017(3) 0.028(3) 0.031(3) -0.010(2) 0.006(2) -0.002(2)
C24 0.023(3) 0.025(3) 0.025(3) -0.006(2) 0.005(2) 0.007(2)
C25 0.032(3) 0.031(3) 0.027(3) -0.014(2) 0.002(2) 0.000(2)
C26 0.024(3) 0.025(3) 0.028(3) -0.011(2) 0.002(2) 0.001(2)
O27 0.033(2) 0.054(3) 0.038(2) -0.022(2) 0.0101(19) 0.007(2)
C28 0.027(3) 0.040(3) 0.047(4) -0.015(3) 0.010(3) 0.005(3)
Pt2 0.01758(11) 0.01688(10) 0.02086(11) -0.00658(8) 0.00224(8) 0.00072(7)
Cl2 0.0244(7) 0.0275(6) 0.0329(7) -0.0152(5) -0.0065(5) 0.0067(5)
N31 0.025(2) 0.016(2) 0.022(2) -0.0073(17) 0.0038(18) 0.0009(17)
C32 0.027(3) 0.019(2) 0.030(3) -0.009(2) -0.005(2) 0.000(2)
C33 0.035(3) 0.024(3) 0.027(3) -0.009(2) -0.001(2) -0.001(2)
C34 0.040(4) 0.027(3) 0.022(3) -0.010(2) 0.002(2) 0.002(2)
C35 0.028(3) 0.023(3) 0.024(3) -0.004(2) 0.002(2) 0.005(2)
C36 0.023(3) 0.015(2) 0.023(3) -0.003(2) 0.003(2) -0.002(2)
N37 0.020(2) 0.029(2) 0.029(2) -0.011(2) 0.0041(19) -0.0011(19)
C38 0.028(3) 0.013(2) 0.027(3) -0.006(2) 0.004(2) 0.000(2)
C39 0.023(3) 0.024(3) 0.039(3) -0.013(2) 0.002(2) 0.001(2)
C40 0.029(3) 0.025(3) 0.042(3) -0.014(2) -0.006(3) -0.006(2)
C41 0.030(3) 0.022(3) 0.026(3) -0.005(2) -0.001(2) -0.002(2)
C42 0.024(3) 0.018(2) 0.032(3) -0.005(2) 0.004(2) -0.004(2)
N43 0.018(2) 0.017(2) 0.025(2) -0.0064(17) 0.0019(17) -0.0020(16)
C51 0.023(3) 0.017(2) 0.020(2) -0.004(2) -0.006(2) 0.008(2)
C52 0.028(3) 0.029(3) 0.024(3) -0.010(2) 0.001(2) 0.002(2)
C53 0.032(3) 0.042(3) 0.028(3) -0.013(3) 0.003(2) 0.006(3)
C54 0.037(3) 0.029(3) 0.028(3) -0.015(2) -0.008(2) 0.009(2)
C55 0.037(3) 0.025(3) 0.028(3) -0.009(2) -0.008(2) 0.004(2)
C56 0.030(3) 0.024(3) 0.022(3) -0.008(2) 0.003(2) -0.001(2)
O57 0.062(3) 0.038(2) 0.035(2) -0.0208(19) 0.000(2) 0.009(2)
C58 0.087(6) 0.034(4) 0.041(4) -0.025(3) -0.015(4) 0.009(4)

loop_
_atom_type_symbol
_atom_type_description
_atom_type_scat_dispersion_real
_atom_type_scat_dispersion_imag
_atom_type_scat_source
C C 0.0033 0.0016 'International Tables Vol C Tables 4.2.6.8 and 6.1.1.4'
H H 0.0000 0.0000 'International Tables Vol C Tables 4.2.6.8 and 6.1.1.4'
N N 0.0061 0.0033 'International Tables Vol C Tables 4.2.6.8 and 6.1.1.4'
O O 0.0106 0.0060 'International Tables Vol C Tables 4.2.6.8 and 6.1.1.4'
Cl Cl 0.1484 0.1585 'International Tables Vol C Tables 4.2.6.8 and 6.1.1.4'
Pt Pt -1.7033 8.3905 'International Tables Vol C Tables 4.2.6.8 and 6.1.1.4'

loop_
_geom_angle_atom_site_label_1
_geom_angle_atom_site_label_2
_geom_angle_atom_site_label_3
_geom_angle
C21 Pt1 N13 90.03(17)
C21 Pt1 N1 176.60(18)
N13 Pt1 N1 89.64(15)
C21 Pt1 Cl1 88.38(13)
N13 Pt1 Cl1 178.34(11)
N1 Pt1 Cl1 91.97(11)
C6 N1 C2 117.4(4)
C6 N1 Pt1 120.4(3)
C2 N1 Pt1 121.4(3)
N1 C2 C3 123.7(5)
N1 C2 H2A 118.2
C3 C2 H2A 118.2
C2 C3 C4 118.7(5)
C2 C3 H3A 120.7
C4 C3 H3A 120.7
C5 C4 C3 118.8(5)
C5 C4 H4A 120.6
C3 C4 H4A 120.6
C4 C5 C6 119.8(5)
C4 C5 H5A 120.1
C6 C5 H5A 120.1
N1 C6 N7 121.7(4)
N1 C6 C5 121.3(5)
N7 C6 C5 117.0(5)
C8 N7 C6 131.9(4)
C8 N7 H7A 114.0
C6 N7 H7A 114.0
N13 C8 N7 121.9(4)
N13 C8 C9 121.4(5)
N7 C8 C9 116.6(4)
C10 C9 C8 119.5(5)
C10 C9 H9A 120.2
C8 C9 H9A 120.2
C9 C10 C11 119.2(5)
C9 C10 H10A 120.4
C11 C10 H10A 120.4
C12 C11 C10 118.9(5)
C12 C11 H11A 120.6
C10 C11 H11A 120.6
C11 C12 N13 123.4(5)
C11 C12 H12A 118.3
N13 C12 H12A 118.3
C8 N13 C12 116.9(4)
C8 N13 Pt1 123.0(3)
C12 N13 Pt1 119.8(3)
C22 C21 C26 116.2(4)
C22 C21 Pt1 121.9(4)
C26 C21 Pt1 121.7(4)
C21 C22 C23 122.8(5)
C21 C22 H22A 118.6
C23 C22 H22A 118.6
C24 C23 C22 119.1(5)
C24 C23 H23A 120.5
C22 C23 H23A 120.5
C23 C24 C25 119.6(5)
C23 C24 O27 124.7(5)
C25 C24 O27 115.7(5)
C24 C25 C26 120.6(5)
C24 C25 H25A 119.7
C26 C25 H25A 119.7
C25 C26 C21 121.7(5)
C25 C26 H26A 119.1
C21 C26 H26A 119.1
C24 O27 C28 116.9(4)
O27 C28 H28A 109.5
O27 C28 H28B 109.5
H28A C28 H28B 109.5
O27 C28 H28C 109.5
H28A C28 H28C 109.5
H28B C28 H28C 109.5
C51 Pt2 N43 90.90(18)
C51 Pt2 N31 175.53(17)
N43 Pt2 N31 88.96(16)
C51 Pt2 Cl2 88.09(15)
N43 Pt2 Cl2 178.98(12)
N31 Pt2 Cl2 92.06(12)
C36 N31 C32 118.3(4)
C36 N31 Pt2 120.5(4)
C32 N31 Pt2 120.8(3)
N31 C32 C33 122.4(5)
N31 C32 H32A 118.8
C33 C32 H32A 118.8
C32 C33 C34 118.6(5)
C32 C33 H33A 120.7
C34 C33 H33A 120.7
C35 C34 C33 119.7(5)
C35 C34 H34A 120.2
C33 C34 H34A 120.2
C34 C35 C36 118.5(5)
C34 C35 H35A 120.8
C36 C35 H35A 120.8
N31 C36 N37 120.7(4)
N31 C36 C35 122.3(5)
N37 C36 C35 117.0(5)
C38 N37 C36 131.1(4)
C38 N37 H37A 114.5
C36 N37 H37A 114.5
N43 C38 N37 121.2(5)
N43 C38 C39 121.1(5)
N37 C38 C39 117.7(5)
C38 C39 C40 120.6(5)
C38 C39 H39A 119.7
C40 C39 H39A 119.7
C39 C40 C41 117.9(5)
C39 C40 H40A 121.1
C41 C40 H40A 121.1
C42 C41 C40 118.5(5)
C42 C41 H41A 120.7
C40 C41 H41A 120.7
C41 C42 N43 124.0(5)
C41 C42 H42A 118.0
N43 C42 H42A 118.0
C38 N43 C42 117.4(5)
C38 N43 Pt2 122.0(4)
C42 N43 Pt2 120.3(3)
C56 C51 C52 117.8(5)
C56 C51 Pt2 120.4(4)
C52 C51 Pt2 121.8(4)
C53 C52 C51 120.1(5)
C53 C52 H52A 119.9
C51 C52 H52A 119.9
C52 C53 C54 120.7(5)
C52 C53 H53A 119.7
C54 C53 H53A 119.7
C55 C54 O57 124.9(5)
C55 C54 C53 119.9(5)
O57 C54 C53 115.2(5)
C54 C55 C56 118.7(5)
C54 C55 H55A 120.7
C56 C55 H55A 120.7
C51 C56 C55 122.8(5)
C51 C56 H56A 118.6
C55 C56 H56A 118.6
C54 O57 C58 116.6(5)
O57 C58 H58A 109.5
O57 C58 H58B 109.5
H58A C58 H58B 109.5
O57 C58 H58C 109.5
H58A C58 H58C 109.5
H58B C58 H58C 109.5

loop_
_geom_bond_atom_site_label_1
_geom_bond_atom_site_label_2
_geom_bond_distance
Pt1 C21 2.004(5)
Pt1 N13 2.017(4)
Pt1 N1 2.125(4)
Pt1 Cl1 2.3009(12)
N1 C6 1.346(6)
N1 C2 1.353(6)
C2 C3 1.361(7)
C2 H2A 0.9500
C3 C4 1.390(7)
C3 H3A 0.9500
C4 C5 1.360(8)
C4 H4A 0.9500
C5 C6 1.403(7)
C5 H5A 0.9500
C6 N7 1.379(7)
N7 C8 1.372(6)
N7 H7A 0.8800
C8 N13 1.345(6)
C8 C9 1.401(7)
C9 C10 1.362(8)
C9 H9A 0.9500
C10 C11 1.377(8)
C10 H10A 0.9500
C11 C12 1.357(8)
C11 H11A 0.9500
C12 N13 1.367(6)
C12 H12A 0.9500
C21 C22 1.380(7)
C21 C26 1.393(7)
C22 C23 1.401(7)
C22 H22A 0.9500
C23 C24 1.368(7)
C23 H23A 0.9500
C24 C25 1.377(8)
C24 O27 1.381(6)
C25 C26 1.381(7)
C25 H25A 0.9500
C26 H26A 0.9500
O27 C28 1.433(7)
C28 H28A 0.9800
C28 H28B 0.9800
C28 H28C 0.9800
Pt2 C51 2.021(5)
Pt2 N43 2.025(4)
Pt2 N31 2.125(4)
Pt2 Cl2 2.3031(13)
N31 C36 1.331(6)
N31 C32 1.350(7)
C32 C33 1.369(7)
C32 H32A 0.9500
C33 C34 1.386(8)
C33 H33A 0.9500
C34 C35 1.363(8)
C34 H34A 0.9500
C35 C36 1.394(7)
C35 H35A 0.9500
C36 N37 1.389(7)
N37 C38 1.379(6)
N37 H37A 0.8800
C38 N43 1.344(6)
C38 C39 1.380(8)
C39 C40 1.383(8)
C39 H39A 0.9500
C40 C41 1.396(8)
C40 H40A 0.9500
C41 C42 1.350(8)
C41 H41A 0.9500
C42 N43 1.361(6)
C42 H42A 0.9500
C51 C56 1.366(7)
C51 C52 1.401(7)
C52 C53 1.389(7)
C52 H52A 0.9500
C53 C54 1.390(8)
C53 H53A 0.9500
C54 C55 1.367(8)
C54 O57 1.384(6)
C55 C56 1.405(7)
C55 H55A 0.9500
C56 H56A 0.9500
O57 C58 1.426(8)
C58 H58A 0.9800
C58 H58B 0.9800
C58 H58C 0.9800

loop_
_geom_hbond_atom_site_label_D
_geom_hbond_atom_site_label_H
_geom_hbond_atom_site_label_A
_geom_hbond_distance_DH
_geom_hbond_distance_HA
_geom_hbond_distance_DA
_geom_hbond_angle_DHA
_geom_hbond_site_symmetry_A
N7 H7A Cl2 0.88 2.72 3.383(4) 132.8 .
N37 H37A Cl1 0.88 2.87 3.351(4) 116.4 1_465

loop_
_geom_torsion_atom_site_label_1
_geom_torsion_atom_site_label_2
_geom_torsion_atom_site_label_3
_geom_torsion_atom_site_label_4
_geom_torsion
C21 Pt1 N1 C6 55(3)
N13 Pt1 N1 C6 -29.7(4)
Cl1 Pt1 N1 C6 150.6(4)
C21 Pt1 N1 C2 -115(3)
N13 Pt1 N1 C2 161.0(4)
Cl1 Pt1 N1 C2 -18.7(4)
C6 N1 C2 C3 -2.2(8)
Pt1 N1 C2 C3 167.4(4)
N1 C2 C3 C4 -1.8(9)
C2 C3 C4 C5 3.8(8)
C3 C4 C5 C6 -1.8(8)
C2 N1 C6 N7 -177.0(5)
Pt1 N1 C6 N7 13.3(6)
C2 N1 C6 C5 4.3(7)
Pt1 N1 C6 C5 -165.4(4)
C4 C5 C6 N1 -2.4(8)
C4 C5 C6 N7 178.9(5)
N1 C6 N7 C8 17.8(9)
C5 C6 N7 C8 -163.5(5)
C6 N7 C8 N13 -18.3(9)
C6 N7 C8 C9 162.7(5)
N13 C8 C9 C10 5.4(9)
N7 C8 C9 C10 -175.6(5)
C8 C9 C10 C11 1.8(9)
C9 C10 C11 C12 -4.6(10)
C10 C11 C12 N13 0.5(9)
N7 C8 N13 C12 171.7(5)
C9 C8 N13 C12 -9.3(8)
N7 C8 N13 Pt1 -14.2(7)
C9 C8 N13 Pt1 164.9(4)
C11 C12 N13 C8 6.5(8)
C11 C12 N13 Pt1 -167.9(5)
C21 Pt1 N13 C8 -146.3(4)
N1 Pt1 N13 C8 30.3(4)
Cl1 Pt1 N13 C8 -163(4)
C21 Pt1 N13 C12 27.6(4)
N1 Pt1 N13 C12 -155.8(4)
Cl1 Pt1 N13 C12 11(5)
N13 Pt1 C21 C22 76.0(4)
N1 Pt1 C21 C22 -8(3)
Cl1 Pt1 C21 C22 -104.5(4)
N13 Pt1 C21 C26 -99.2(4)
N1 Pt1 C21 C26 176(3)
Cl1 Pt1 C21 C26 80.3(4)
C26 C21 C22 C23 -0.6(7)
Pt1 C21 C22 C23 -176.0(4)
C21 C22 C23 C24 2.1(8)
C22 C23 C24 C25 -1.1(8)
C22 C23 C24 O27 178.7(5)
C23 C24 C25 C26 -1.3(8)
O27 C24 C25 C26 178.9(5)
C24 C25 C26 C21 2.8(8)
C22 C21 C26 C25 -1.9(7)
Pt1 C21 C26 C25 173.6(4)
C23 C24 O27 C28 11.8(8)
C25 C24 O27 C28 -168.4(5)
C51 Pt2 N31 C36 -56(2)
N43 Pt2 N31 C36 32.8(4)
Cl2 Pt2 N31 C36 -147.3(4)
C51 Pt2 N31 C32 117(2)
N43 Pt2 N31 C32 -154.7(4)
Cl2 Pt2 N31 C32 25.2(4)
C36 N31 C32 C33 3.5(7)
Pt2 N31 C32 C33 -169.1(4)
N31 C32 C33 C34 1.8(8)
C32 C33 C34 C35 -4.5(8)
C33 C34 C35 C36 2.0(8)
C32 N31 C36 N37 175.3(4)
Pt2 N31 C36 N37 -12.1(6)
C32 N31 C36 C35 -6.2(7)
Pt2 N31 C36 C35 166.4(4)
C34 C35 C36 N31 3.5(7)
C34 C35 C36 N37 -177.9(5)
N31 C36 N37 C38 -24.8(8)
C35 C36 N37 C38 156.6(5)
C36 N37 C38 N43 24.4(8)
C36 N37 C38 C39 -155.4(5)
N43 C38 C39 C40 -6.2(7)
N37 C38 C39 C40 173.6(5)
C38 C39 C40 C41 0.1(8)
C39 C40 C41 C42 3.1(7)
C40 C41 C42 N43 -0.4(8)
N37 C38 N43 C42 -171.1(4)
C39 C38 N43 C42 8.7(7)
N37 C38 N43 Pt2 14.5(6)
C39 C38 N43 Pt2 -165.7(4)
C41 C42 N43 C38 -5.5(7)
C41 C42 N43 Pt2 169.0(4)
C51 Pt2 N43 C38 141.7(4)
N31 Pt2 N43 C38 -33.8(4)
Cl2 Pt2 N43 C38 150(6)
C51 Pt2 N43 C42 -32.6(4)
N31 Pt2 N43 C42 151.9(4)
Cl2 Pt2 N43 C42 -24(7)
N43 Pt2 C51 C56 -75.8(4)
N31 Pt2 C51 C56 12(3)
Cl2 Pt2 C51 C56 104.3(4)
N43 Pt2 C51 C52 103.5(4)
N31 Pt2 C51 C52 -168(2)
Cl2 Pt2 C51 C52 -76.3(4)
C56 C51 C52 C53 -0.5(8)
Pt2 C51 C52 C53 -179.9(4)
C51 C52 C53 C54 -1.2(9)
C52 C53 C54 C55 2.2(9)
C52 C53 C54 O57 -178.8(5)
O57 C54 C55 C56 179.6(5)
C53 C54 C55 C56 -1.5(8)
C52 C51 C56 C55 1.2(8)
Pt2 C51 C56 C55 -179.3(4)
C54 C55 C56 C51 -0.3(8)
C55 C54 O57 C58 -10.7(8)
C53 C54 O57 C58 170.3(5)
